data_7037524
loop_
_publ_author_name
'Zhao, Jiong-Peng'
'Xie, Yabo'
'Li, Jian-Rong'
'Bu, Xian-He'

_publ_section_title
;
 Structural and magnetic modulations of copper(ii) azido complexes:
 unexpected in situ reactions of mono-N-donor pyridine-based co-ligands.
;
_journal_issue 4
_journal_name_full 'Dalton transactions (Cambridge, England : 2003)'
_journal_page_first 1514
_journal_page_last 1524
_journal_paper_doi 10.1039/c5dt03667d
_journal_volume 45
_journal_year 2016
_chemical_formula_moiety 'C12 H12 Cu3 N26'
_chemical_formula_sum 'C12 H12 Cu3 N26'
_chemical_formula_weight 711.10
_chemical_name_systematic
; 
 ? 
;
_space_group_IT_number 14
_symmetry_cell_setting monoclinic
_symmetry_space_group_name_Hall '-P 2ybc'
_symmetry_space_group_name_H-M 'P 1 21/c 1'
_atom_sites_solution_hydrogens geom
_atom_sites_solution_primary direct
_atom_sites_solution_secondary difmap
_audit_creation_method SHELXL-97
_audit_update_record
;
2015-08-14 deposited with the CCDC.
2015-12-02 downloaded from the CCDC.
;
_cell_angle_alpha 90.00
_cell_angle_beta 104.76(3)
_cell_angle_gamma 90.00
_cell_formula_units_Z 2
_cell_length_a 14.274(3)
_cell_length_b 11.452(2)
_cell_length_c 7.8834(16)
_cell_measurement_reflns_used 2652
_cell_measurement_temperature 293(2)
_cell_measurement_theta_max 27.8804
_cell_measurement_theta_min 2.3107
_cell_volume 1246.1(5)
_computing_cell_refinement RAPID-AUTO
_computing_data_collection 'RAPID-AUTO (Rigaku, 2004)'
_computing_data_reduction 'CrystalStructure (Rigaku/MSC'2004)'
_computing_molecular_graphics 'SHELXTL (Bruker, 1998)'
_computing_publication_material SHELXTL
_computing_structure_refinement SHELXL-97
_computing_structure_solution SHELXS-97
_diffrn_ambient_temperature 293(2)
_diffrn_detector_area_resol_mean 10.000
_diffrn_measured_fraction_theta_full 0.971
_diffrn_measured_fraction_theta_max 0.971
_diffrn_measurement_device_type 'Rigaku R-AXIS RAPID IP'
_diffrn_measurement_method \w
_diffrn_radiation_monochromator graphite
_diffrn_radiation_source 'fine-focus sealed tube'
_diffrn_radiation_type MoK\a
_diffrn_radiation_wavelength 0.71073
_diffrn_reflns_av_R_equivalents 0.0823
_diffrn_reflns_av_sigmaI/netI 0.0745
_diffrn_reflns_limit_h_max 17
_diffrn_reflns_limit_h_min -17
_diffrn_reflns_limit_k_max 13
_diffrn_reflns_limit_k_min -13
_diffrn_reflns_limit_l_max 9
_diffrn_reflns_limit_l_min -9
_diffrn_reflns_number 9200
_diffrn_reflns_theta_full 25.49
_diffrn_reflns_theta_max 25.49
_diffrn_reflns_theta_min 2.31
_diffrn_standards_decay_% 0
_diffrn_standards_interval_count 0
_diffrn_standards_interval_time 0
_diffrn_standards_number 0
_exptl_absorpt_coefficient_mu 2.599
_exptl_absorpt_correction_T_max 1.0000
_exptl_absorpt_correction_T_min 0.8245
_exptl_absorpt_correction_type multi-scan
_exptl_absorpt_process_details 'ABSCOR (Higashi, 1995)'
_exptl_crystal_colour 'Dark green'
_exptl_crystal_density_diffrn 1.895
_exptl_crystal_density_method 'not measured'
_exptl_crystal_description Lamellar
_exptl_crystal_F_000 706
_exptl_crystal_size_max 0.20
_exptl_crystal_size_mid 0.16
_exptl_crystal_size_min 0.12
_refine_diff_density_max 1.213
_refine_diff_density_min -0.834
_refine_diff_density_rms 0.160
_refine_ls_extinction_coef 0.010(2)
_refine_ls_extinction_expression Fc^*^=kFc[1+0.001xFc^2^\l^3^/sin(2\q)]^-1/4^
_refine_ls_extinction_method SHELXL
_refine_ls_goodness_of_fit_ref 1.153
_refine_ls_hydrogen_treatment constr
_refine_ls_matrix_type full
_refine_ls_number_parameters 188
_refine_ls_number_reflns 2255
_refine_ls_number_restraints 0
_refine_ls_restrained_S_all 1.153
_refine_ls_R_factor_all 0.0849
_refine_ls_R_factor_gt 0.0741
_refine_ls_shift/su_max 0.000
_refine_ls_shift/su_mean 0.000
_refine_ls_structure_factor_coef Fsqd
_refine_ls_weighting_details 'calc w=1/[\s^2^(Fo^2^)+(0.1019P)^2^+0.9931P] where P=(Fo^2^+2Fc^2^)/3'
_refine_ls_weighting_scheme calc
_refine_ls_wR_factor_gt 0.1874
_refine_ls_wR_factor_ref 0.1962
_reflns_number_gt 1924
_reflns_number_total 2255
_reflns_threshold_expression I>2sigma(I)
_cod_data_source_file c5dt03667d2.cif
_cod_data_source_block 2
_cod_depositor_comments
;
The following automatic conversions were performed:

'_symmetry_cell_setting' value 'Monoclinic' changed to 'monoclinic'
according to
/usr/data/users/saulius/crontab/automatic-downloads/rss-feeds/RSC/lib/dictionaries/cif_core.dic
dictionary named 'cif_core.dic' version 2.4.2 from 2011-04-26.

'_exptl_absorpt_correction_type' value 'Multi-scan' changed to
'multi-scan' according to
/usr/data/users/saulius/crontab/automatic-downloads/rss-feeds/RSC/lib/dictionaries/cif_core.dic
dictionary named 'cif_core.dic' version 2.4.2 from 2011-04-26.

Automatic conversion script
Id: cif_fix_values 4268 2015-11-12 08:31:59Z antanas 

 Adding full bibliography for 7037523--7037526.cif.
;
_cod_original_cell_volume 1246.2(4)
_cod_original_sg_symbol_H-M P2(1)/c
_cod_database_code 7037524

loop_
_symmetry_equiv_pos_as_xyz
'x, y, z'
'-x, y+1/2, -z+1/2'
'-x, -y, -z'
'x, -y-1/2, z-1/2'

loop_
_atom_site_label
_atom_site_type_symbol
_atom_site_fract_x
_atom_site_fract_y
_atom_site_fract_z
_atom_site_U_iso_or_equiv
_atom_site_adp_type
_atom_site_occupancy
_atom_site_symmetry_multiplicity
_atom_site_calc_flag
_atom_site_refinement_flags
Cu1 Cu 0.93972(6) 0.91230(7) 0.12011(10) 0.0257(4) Uani 1 1 d .
Cu2 Cu 1.0000 1.0000 0.5000 0.0262(4) Uani 1 2 d S
N1 N 0.8127(4) 0.9065(5) -0.0591(7) 0.0317(15) Uani 1 1 d .
N2 N 1.0573(4) 0.9203(5) 0.3263(7) 0.0251(13) Uani 1 1 d .
N3 N 1.1239(4) 0.8506(5) 0.3547(7) 0.0310(14) Uani 1 1 d .
N4 N 1.1863(4) 0.7869(5) 0.3769(9) 0.0368(15) Uani 1 1 d .
N5 N 0.8826(4) 0.9824(5) 0.3066(8) 0.0290(13) Uani 1 1 d .
N6 N 0.7993(4) 0.9993(5) 0.3064(8) 0.0331(15) Uani 1 1 d .
N7 N 0.7190(5) 1.0124(8) 0.3039(11) 0.061(2) Uani 1 1 d .
N8 N 1.0172(4) 0.8764(6) -0.0500(7) 0.0287(13) Uani 1 1 d .
N9 N 0.9812(4) 0.8397(5) -0.1895(7) 0.0284(13) Uani 1 1 d .
N10 N 0.9473(5) 0.8041(6) -0.3303(8) 0.0353(15) Uani 1 1 d .
N11 N 0.5243(6) 1.1105(10) -0.2816(13) 0.078(3) Uani 1 1 d .
N12 N 0.5199(6) 1.1236(8) -0.1302(16) 0.063(2) Uani 1 1 d .
N13 N 0.5070(8) 1.1352(11) 0.0068(17) 0.092(4) Uani 1 1 d .
C1 C 0.7784(6) 0.8047(8) -0.1316(9) 0.042(2) Uani 1 1 d .
H1A H 0.8124 0.7364 -0.0931 0.051 Uiso 1 1 calc R
C2 C 0.6925(6) 0.7991(9) -0.2641(11) 0.054(2) Uani 1 1 d .
H2A H 0.6694 0.7277 -0.3140 0.064 Uiso 1 1 calc R
C3 C 0.6436(6) 0.8979(9) -0.3187(12) 0.054(3) Uani 1 1 d .
H3A H 0.5862 0.8950 -0.4069 0.065 Uiso 1 1 calc R
C4 C 0.6784(6) 1.0055(8) -0.2433(11) 0.046(2) Uani 1 1 d .
C5 C 0.7629(5) 1.0032(7) -0.1122(10) 0.0337(18) Uani 1 1 d .
H5A H 0.7864 1.0732 -0.0579 0.040 Uiso 1 1 calc R
C6 C 0.6240(6) 1.1172(10) -0.3003(13) 0.058(3) Uani 1 1 d .
H6A H 0.6576 1.1814 -0.2300 0.069 Uiso 1 1 calc R
H6B H 0.6226 1.1328 -0.4219 0.069 Uiso 1 1 calc R

loop_
_atom_site_aniso_label
_atom_site_aniso_U_11
_atom_site_aniso_U_22
_atom_site_aniso_U_33
_atom_site_aniso_U_23
_atom_site_aniso_U_13
_atom_site_aniso_U_12
Cu1 0.0258(5) 0.0372(6) 0.0145(5) -0.0012(3) 0.0056(3) 0.0003(3)
Cu2 0.0259(7) 0.0377(8) 0.0150(6) -0.0010(4) 0.0054(5) 0.0033(4)
N1 0.033(3) 0.046(4) 0.016(3) 0.002(2) 0.006(2) -0.002(3)
N2 0.024(3) 0.032(3) 0.019(3) -0.002(2) 0.006(2) 0.005(2)
N3 0.037(4) 0.037(4) 0.021(3) 0.003(3) 0.011(2) -0.005(3)
N4 0.029(3) 0.037(4) 0.047(4) 0.007(3) 0.015(3) 0.006(3)
N5 0.029(3) 0.039(4) 0.019(3) -0.003(2) 0.006(2) -0.004(2)
N6 0.026(3) 0.051(4) 0.022(3) -0.002(3) 0.005(2) -0.005(2)
N7 0.028(4) 0.101(7) 0.056(5) -0.012(4) 0.013(3) 0.011(4)
N8 0.032(3) 0.041(3) 0.015(3) -0.002(3) 0.010(2) -0.005(3)
N9 0.032(3) 0.034(3) 0.022(3) 0.005(3) 0.011(2) 0.010(2)
N10 0.044(3) 0.040(4) 0.022(3) 0.000(3) 0.009(3) 0.006(3)
N11 0.047(5) 0.125(9) 0.064(6) 0.046(6) 0.016(4) 0.017(5)
N12 0.041(4) 0.057(5) 0.094(8) 0.021(5) 0.022(5) 0.022(4)
N13 0.082(7) 0.084(9) 0.126(11) -0.006(7) 0.057(7) 0.014(5)
C1 0.036(4) 0.064(6) 0.028(4) -0.006(4) 0.009(3) -0.002(3)
C2 0.039(4) 0.079(7) 0.039(5) -0.015(5) 0.003(4) -0.017(4)
C3 0.027(4) 0.084(7) 0.039(5) 0.003(5) -0.011(4) -0.001(4)
C4 0.031(4) 0.072(6) 0.034(4) 0.014(4) 0.008(3) 0.009(4)
C5 0.023(3) 0.054(5) 0.025(4) 0.009(3) 0.007(3) -0.003(3)
C6 0.029(4) 0.082(7) 0.057(6) 0.025(5) 0.002(4) 0.007(4)

loop_
_atom_type_symbol
_atom_type_description
_atom_type_scat_dispersion_real
_atom_type_scat_dispersion_imag
_atom_type_scat_source
C C 0.0033 0.0016 'International Tables Vol C Tables 4.2.6.8 and 6.1.1.4'
H H 0.0000 0.0000 'International Tables Vol C Tables 4.2.6.8 and 6.1.1.4'
N N 0.0061 0.0033 'International Tables Vol C Tables 4.2.6.8 and 6.1.1.4'
P P 0.1023 0.0942 'International Tables Vol C Tables 4.2.6.8 and 6.1.1.4'
Cu Cu 0.3201 1.2651 'International Tables Vol C Tables 4.2.6.8 and 6.1.1.4'

loop_
_geom_angle_atom_site_label_1
_geom_angle_atom_site_label_2
_geom_angle_atom_site_label_3
_geom_angle
_geom_angle_site_symmetry_1
_geom_angle_site_symmetry_3
N8 Cu1 N1 94.4(2) . .
N8 Cu1 N2 93.5(2) . .
N1 Cu1 N2 172.0(2) . .
N8 Cu1 N5 166.1(2) . .
N1 Cu1 N5 93.8(2) . .
N2 Cu1 N5 78.6(2) . .
N5 Cu2 N5 180.000(1) . 3_776
N5 Cu2 N2 80.7(2) . .
N5 Cu2 N2 99.3(2) 3_776 .
N5 Cu2 N2 99.3(2) . 3_776
N5 Cu2 N2 80.7(2) 3_776 3_776
N2 Cu2 N2 180.000(1) . 3_776
C5 N1 C1 119.1(7) . .
C5 N1 Cu1 120.9(5) . .
C1 N1 Cu1 120.0(5) . .
N3 N2 Cu2 127.9(5) . .
N3 N2 Cu1 124.6(5) . .
Cu2 N2 Cu1 99.9(2) . .
N4 N3 N2 178.1(7) . .
N6 N5 Cu2 129.1(5) . .
N6 N5 Cu1 130.1(5) . .
Cu2 N5 Cu1 100.5(3) . .
N7 N6 N5 178.0(8) . .
N9 N8 Cu1 121.6(5) . .
N10 N9 N8 178.2(7) . .
N12 N11 C6 112.6(9) . .
N13 N12 N11 173.9(11) . .
N1 C1 C2 121.2(8) . .
N1 C1 H1A 119.4 . .
C2 C1 H1A 119.4 . .
C3 C2 C1 119.2(9) . .
C3 C2 H2A 120.4 . .
C1 C2 H2A 120.4 . .
C2 C3 C4 120.4(7) . .
C2 C3 H3A 119.8 . .
C4 C3 H3A 119.8 . .
C5 C4 C3 116.8(7) . .
C5 C4 C6 121.9(8) . .
C3 C4 C6 121.3(8) . .
N1 C5 C4 123.4(8) . .
N1 C5 H5A 118.3 . .
C4 C5 H5A 118.3 . .
N11 C6 C4 111.4(8) . .
N11 C6 H6A 109.3 . .
C4 C6 H6A 109.3 . .
N11 C6 H6B 109.3 . .
C4 C6 H6B 109.3 . .
H6A C6 H6B 108.0 . .

loop_
_geom_bond_atom_site_label_1
_geom_bond_atom_site_label_2
_geom_bond_distance
_geom_bond_site_symmetry_2
Cu1 N8 1.986(6) .
Cu1 N1 1.995(6) .
Cu1 N2 2.019(6) .
Cu1 N5 2.020(6) .
Cu2 N5 1.967(6) .
Cu2 N5 1.967(6) 3_776
Cu2 N2 1.987(6) .
Cu2 N2 1.987(6) 3_776
N1 C5 1.325(9) .
N1 C1 1.335(10) .
N2 N3 1.218(8) .
N3 N4 1.130(8) .
N5 N6 1.205(9) .
N6 N7 1.151(10) .
N8 N9 1.167(8) .
N9 N10 1.166(8) .
N11 N12 1.220(14) .
N11 C6 1.470(13) .
N12 N13 1.149(13) .
C1 C2 1.396(11) .
C1 H1A 0.9300 .
C2 C3 1.342(14) .
C2 H2A 0.9300 .
C3 C4 1.404(13) .
C3 H3A 0.9300 .
C4 C5 1.374(11) .
C4 C6 1.504(13) .
C5 H5A 0.9300 .
C6 H6A 0.9700 .
C6 H6B 0.9700 .

loop_
_geom_torsion_atom_site_label_1
_geom_torsion_atom_site_label_2
_geom_torsion_atom_site_label_3
_geom_torsion_atom_site_label_4
_geom_torsion
_geom_torsion_site_symmetry_1
N8 Cu1 N1 C5 -108.1(6) .
N2 Cu1 N1 C5 78.8(18) .
N5 Cu1 N1 C5 60.7(6) .
N8 Cu1 N1 C1 69.5(6) .
N2 Cu1 N1 C1 -103.5(17) .
N5 Cu1 N1 C1 -121.7(6) .
N5 Cu2 N2 N3 -146.0(6) .
N5 Cu2 N2 N3 34.0(6) 3_776
N2 Cu2 N2 N3 -114(100) 3_776
N5 Cu2 N2 Cu1 4.0(2) .
N5 Cu2 N2 Cu1 -176.0(2) 3_776
N2 Cu2 N2 Cu1 36(100) 3_776
N8 Cu1 N2 N3 -44.1(6) .
N1 Cu1 N2 N3 129.0(16) .
N5 Cu1 N2 N3 147.4(6) .
N8 Cu1 N2 Cu2 164.5(3) .
N1 Cu1 N2 Cu2 -22.4(18) .
N5 Cu1 N2 Cu2 -3.9(2) .
Cu2 N2 N3 N4 -154(22) .
Cu1 N2 N3 N4 62(23) .
N5 Cu2 N5 N6 14(100) 3_776
N2 Cu2 N5 N6 170.1(7) .
N2 Cu2 N5 N6 -9.9(7) 3_776
N5 Cu2 N5 Cu1 -160(100) 3_776
N2 Cu2 N5 Cu1 -4.0(2) .
N2 Cu2 N5 Cu1 176.0(2) 3_776
N8 Cu1 N5 N6 133.6(9) .
N1 Cu1 N5 N6 7.4(7) .
N2 Cu1 N5 N6 -170.1(7) .
N8 Cu1 N5 Cu2 -52.4(11) .
N1 Cu1 N5 Cu2 -178.5(3) .
N2 Cu1 N5 Cu2 4.0(2) .
Cu2 N5 N6 N7 -133(24) .
Cu1 N5 N6 N7 40(25) .
N1 Cu1 N8 N9 -14.7(6) .
N2 Cu1 N8 N9 164.3(6) .
N5 Cu1 N8 N9 -140.8(9) .
Cu1 N8 N9 N10 156(23) .
C6 N11 N12 N13 177(11) .
C5 N1 C1 C2 1.3(12) .
Cu1 N1 C1 C2 -176.4(6) .
N1 C1 C2 C3 -0.2(13) .
C1 C2 C3 C4 0.0(15) .
C2 C3 C4 C5 -0.8(14) .
C2 C3 C4 C6 -179.0(9) .
C1 N1 C5 C4 -2.2(12) .
Cu1 N1 C5 C4 175.5(6) .
C3 C4 C5 N1 1.9(12) .
C6 C4 C5 N1 -179.9(8) .
N12 N11 C6 C4 78.1(12) .
C5 C4 C6 N11 -121.9(10) .
C3 C4 C6 N11 56.3(13) .
